data_4082181
loop_
_publ_author_name
'Andrews, Philip C.'
'Blair, Victoria L.'
'Border, Emily C.'
'Peatt, Anna C.'
'MacLellan, Jonathan G.'
'Thompson, Christopher D.'

_publ_section_title
;
 Alkali-Metal-Induced C--C Bond Cleavage and CH4Elimination in the Amido
 \\rightarrow Aza-Allyl Transformation of the
 (S)-N-\a-(Methylbenzyl)benzylamido Anion
;
_journal_issue 24
_journal_name_full Organometallics
_journal_page_first 7509
_journal_paper_doi 10.1021/om400997b
_journal_volume 32
_journal_year 2013
_chemical_formula_moiety 'C42 H68 Li2 N8 O2 P2'
_chemical_formula_sum 'C42 H68 Li2 N8 O2 P2'
_chemical_formula_weight 792.86
_chemical_name_systematic
;
 ?
;
_space_group_IT_number 14
_symmetry_cell_setting monoclinic
_symmetry_space_group_name_Hall '-P 2ybc'
_symmetry_space_group_name_H-M 'P 1 21/c 1'
_atom_sites_solution_hydrogens geom
_atom_sites_solution_primary direct
_atom_sites_solution_secondary difmap
_audit_creation_method SHELXL-97
_cell_angle_alpha 90.00
_cell_angle_beta 112.24(3)
_cell_angle_gamma 90.00
_cell_formula_units_Z 2
_cell_length_a 11.301(2)
_cell_length_b 18.107(4)
_cell_length_c 12.290(3)
_cell_measurement_reflns_used 39881
_cell_measurement_temperature 123(2)
_cell_measurement_theta_max 28.81
_cell_measurement_theta_min 3.37
_cell_volume 2327.8(10)
_computing_cell_refinement 'DENZO-SMN (Otwinoski & Minor, 1997)'
_computing_data_collection 'Nonius Collect'
_computing_data_reduction 'DENZO-SMN (Otwinoski & Minor, 1997)'
_computing_molecular_graphics 'X-Seed / POV-Ray'
_computing_publication_material 'CIFTAB (Sheldrick, 1997)'
_computing_structure_refinement 'SHELXL-97 (Sheldrick, 1997)'
_computing_structure_solution 'SHELXS-97 (Sheldrick, 1997)'
_diffrn_ambient_temperature 123(2)
_diffrn_measured_fraction_theta_full 0.997
_diffrn_measured_fraction_theta_max 0.997
_diffrn_measurement_device_type 'Nonius Kappa CCD'
_diffrn_measurement_method 'phi and omega scans'
_diffrn_radiation_monochromator graphite
_diffrn_radiation_source 'fine-focus sealed tube'
_diffrn_radiation_type MoK\a
_diffrn_radiation_wavelength 0.71073
_diffrn_reflns_av_R_equivalents 0.1268
_diffrn_reflns_av_sigmaI/netI 0.0748
_diffrn_reflns_limit_h_max 13
_diffrn_reflns_limit_h_min -13
_diffrn_reflns_limit_k_max 21
_diffrn_reflns_limit_k_min -21
_diffrn_reflns_limit_l_max 14
_diffrn_reflns_limit_l_min -14
_diffrn_reflns_number 33842
_diffrn_reflns_theta_full 25.00
_diffrn_reflns_theta_max 25.00
_diffrn_reflns_theta_min 3.37
_diffrn_standards_number 0
_exptl_absorpt_coefficient_mu 0.135
_exptl_absorpt_correction_type none
_exptl_absorpt_process_details none
_exptl_crystal_colour colourless
_exptl_crystal_density_diffrn 1.131
_exptl_crystal_density_method 'not measured'
_exptl_crystal_description block
_exptl_crystal_F_000 856
_exptl_crystal_size_max 0.18
_exptl_crystal_size_mid 0.15
_exptl_crystal_size_min 0.12
_refine_diff_density_max 0.342
_refine_diff_density_min -0.325
_refine_diff_density_rms 0.062
_refine_ls_extinction_method none
_refine_ls_goodness_of_fit_ref 1.079
_refine_ls_hydrogen_treatment constr
_refine_ls_matrix_type full
_refine_ls_number_parameters 260
_refine_ls_number_reflns 4092
_refine_ls_number_restraints 0
_refine_ls_restrained_S_all 1.079
_refine_ls_R_factor_all 0.0997
_refine_ls_R_factor_gt 0.0578
_refine_ls_shift/su_max 0.001
_refine_ls_shift/su_mean 0.000
_refine_ls_structure_factor_coef Fsqd
_refine_ls_weighting_details 'calc w=1/[\s^2^(Fo^2^)+(0.0810P)^2^+0.0802P] where P=(Fo^2^+2Fc^2^)/3'
_refine_ls_weighting_scheme calc
_refine_ls_wR_factor_gt 0.1365
_refine_ls_wR_factor_ref 0.1555
_reflns_number_gt 2704
_reflns_number_total 4092
_reflns_threshold_expression >2sigma(I)
_cod_data_source_file om400997b_si_002.cif
_cod_data_source_block samlih
_cod_original_cell_volume 2327.8(9)
_cod_original_sg_symbol_H-M 'P 21/c'
_cod_database_code 4082181

loop_
_symmetry_equiv_pos_as_xyz
'x, y, z'
'-x, y+1/2, -z+1/2'
'-x, -y, -z'
'x, -y-1/2, z-1/2'

loop_
_atom_site_label
_atom_site_type_symbol
_atom_site_fract_x
_atom_site_fract_y
_atom_site_fract_z
_atom_site_U_iso_or_equiv
_atom_site_adp_type
_atom_site_occupancy
_atom_site_symmetry_multiplicity
_atom_site_calc_flag
_atom_site_refinement_flags
P1 P 0.29872(7) 0.89210(4) 0.71239(6) 0.0357(2) Uani 1 1 d .
O1 O 0.35615(19) 0.91739(11) 0.62924(16) 0.0480(5) Uani 1 1 d .
N1 N 0.36918(19) 1.01025(12) 0.39096(16) 0.0327(5) Uani 1 1 d .
C1 C 0.3214(2) 0.97650(14) 0.2752(2) 0.0334(6) Uani 1 1 d .
H1 H 0.3078 1.0168 0.2161 0.040 Uiso 1 1 calc R
Li1 Li 0.4447(4) 0.9615(2) 0.5485(3) 0.0360(10) Uani 1 1 d .
N2 N 0.1872(2) 0.82881(12) 0.6595(2) 0.0417(6) Uani 1 1 d .
C2 C 0.4216(3) 0.92422(16) 0.2641(2) 0.0447(7) Uani 1 1 d .
H2A H 0.4395 0.8851 0.3233 0.067 Uiso 1 1 calc R
H2B H 0.5003 0.9517 0.2763 0.067 Uiso 1 1 calc R
H2C H 0.3897 0.9021 0.1854 0.067 Uiso 1 1 calc R
N3 N 0.4044(2) 0.85219(13) 0.82691(18) 0.0439(6) Uani 1 1 d .
C3 C 0.1948(2) 0.93398(13) 0.2424(2) 0.0321(6) Uani 1 1 d .
N4 N 0.2360(3) 0.96215(13) 0.7550(2) 0.0538(7) Uani 1 1 d .
C4 C 0.1705(3) 0.88775(15) 0.3221(2) 0.0400(7) Uani 1 1 d .
H4 H 0.2311 0.8846 0.4006 0.048 Uiso 1 1 calc R
C5 C 0.0598(3) 0.84649(16) 0.2889(2) 0.0433(7) Uani 1 1 d .
H5 H 0.0466 0.8143 0.3442 0.052 Uiso 1 1 calc R
C6 C -0.0321(3) 0.85125(15) 0.1764(2) 0.0435(7) Uani 1 1 d .
H6 H -0.1083 0.8228 0.1541 0.052 Uiso 1 1 calc R
C7 C -0.0108(3) 0.89817(15) 0.0972(2) 0.0428(7) Uani 1 1 d .
H7 H -0.0734 0.9026 0.0198 0.051 Uiso 1 1 calc R
C8 C 0.1012(3) 0.93896(14) 0.1297(2) 0.0379(7) Uani 1 1 d .
H8 H 0.1142 0.9709 0.0740 0.046 Uiso 1 1 calc R
C9 C 0.2820(3) 1.06703(14) 0.3998(2) 0.0385(7) Uani 1 1 d .
H9A H 0.3087 1.0818 0.4832 0.046 Uiso 1 1 calc R
H9B H 0.1953 1.0454 0.3753 0.046 Uiso 1 1 calc R
C10 C 0.2744(3) 1.13579(14) 0.3268(2) 0.0366(6) Uani 1 1 d .
C11 C 0.1706(3) 1.14989(16) 0.2228(2) 0.0429(7) Uani 1 1 d .
H11 H 0.1008 1.1164 0.1975 0.051 Uiso 1 1 calc R
C12 C 0.1673(3) 1.21223(16) 0.1554(3) 0.0490(8) Uani 1 1 d .
H12 H 0.0958 1.2206 0.0845 0.059 Uiso 1 1 calc R
C13 C 0.2671(3) 1.26195(17) 0.1907(3) 0.0569(9) Uani 1 1 d .
H13 H 0.2649 1.3045 0.1448 0.068 Uiso 1 1 calc R
C14 C 0.3699(3) 1.24902(17) 0.2935(3) 0.0645(10) Uani 1 1 d .
H14 H 0.4390 1.2830 0.3190 0.077 Uiso 1 1 calc R
C15 C 0.3734(3) 1.18689(17) 0.3600(3) 0.0555(9) Uani 1 1 d .
H15 H 0.4456 1.1789 0.4305 0.067 Uiso 1 1 calc R
C16 C 0.0524(3) 0.84619(19) 0.6134(3) 0.0629(9) Uani 1 1 d .
H16A H 0.0041 0.8033 0.6227 0.094 Uiso 1 1 calc R
H16B H 0.0246 0.8588 0.5299 0.094 Uiso 1 1 calc R
H16C H 0.0371 0.8883 0.6565 0.094 Uiso 1 1 calc R
C17 C 0.2195(3) 0.76162(15) 0.6111(2) 0.0445(7) Uani 1 1 d .
H17A H 0.1952 0.7673 0.5261 0.067 Uiso 1 1 calc R
H17B H 0.1733 0.7197 0.6266 0.067 Uiso 1 1 calc R
H17C H 0.3117 0.7527 0.6482 0.067 Uiso 1 1 calc R
C18 C 0.3784(4) 0.7951(2) 0.8985(3) 0.0797(13) Uani 1 1 d .
H18A H 0.3879 0.8159 0.9750 0.120 Uiso 1 1 calc R
H18B H 0.4389 0.7543 0.9101 0.120 Uiso 1 1 calc R
H18C H 0.2909 0.7768 0.8587 0.120 Uiso 1 1 calc R
C19 C 0.5306(3) 0.8850(2) 0.8825(3) 0.0611(9) Uani 1 1 d .
H19A H 0.5953 0.8459 0.9067 0.092 Uiso 1 1 calc R
H19B H 0.5342 0.9133 0.9517 0.092 Uiso 1 1 calc R
H19C H 0.5472 0.9179 0.8266 0.092 Uiso 1 1 calc R
C20 C 0.2077(4) 0.9582(2) 0.8633(3) 0.0859(13) Uani 1 1 d .
H20A H 0.1149 0.9561 0.8419 0.129 Uiso 1 1 calc R
H20B H 0.2421 1.0021 0.9117 0.129 Uiso 1 1 calc R
H20C H 0.2472 0.9138 0.9079 0.129 Uiso 1 1 calc R
C21 C 0.1779(5) 1.0236(2) 0.6787(5) 0.1084(18) Uani 1 1 d .
H21A H 0.2142 1.0700 0.7186 0.163 Uiso 1 1 calc R
H21B H 0.0855 1.0233 0.6593 0.163 Uiso 1 1 calc R
H21C H 0.1946 1.0194 0.6063 0.163 Uiso 1 1 calc R

loop_
_atom_site_aniso_label
_atom_site_aniso_U_11
_atom_site_aniso_U_22
_atom_site_aniso_U_33
_atom_site_aniso_U_23
_atom_site_aniso_U_13
_atom_site_aniso_U_12
P1 0.0423(4) 0.0311(4) 0.0414(4) 0.0051(3) 0.0245(3) -0.0007(3)
O1 0.0474(12) 0.0605(13) 0.0412(10) 0.0117(9) 0.0227(9) -0.0087(10)
N1 0.0322(12) 0.0363(12) 0.0289(11) 0.0025(9) 0.0108(9) -0.0015(10)
C1 0.0389(15) 0.0338(15) 0.0294(13) 0.0033(11) 0.0152(11) 0.0000(12)
Li1 0.038(2) 0.037(2) 0.035(2) 0.0050(18) 0.0159(19) 0.000(2)
N2 0.0403(14) 0.0338(13) 0.0575(14) -0.0046(11) 0.0259(11) -0.0019(11)
C2 0.0446(17) 0.0435(17) 0.0501(17) -0.0010(13) 0.0227(14) 0.0007(14)
N3 0.0516(15) 0.0445(14) 0.0384(13) 0.0080(10) 0.0203(11) -0.0036(12)
C3 0.0386(15) 0.0291(14) 0.0298(13) -0.0009(10) 0.0140(12) 0.0020(12)
N4 0.0585(17) 0.0362(14) 0.0800(18) -0.0018(13) 0.0411(15) 0.0019(13)
C4 0.0387(16) 0.0456(17) 0.0325(14) 0.0010(12) 0.0099(12) -0.0067(13)
C5 0.0409(17) 0.0469(17) 0.0416(15) 0.0015(12) 0.0149(13) -0.0091(14)
C6 0.0357(16) 0.0397(17) 0.0520(17) -0.0061(13) 0.0129(14) -0.0029(13)
C7 0.0419(17) 0.0384(16) 0.0376(15) -0.0039(12) 0.0033(13) 0.0025(14)
C8 0.0461(17) 0.0333(15) 0.0328(14) 0.0001(11) 0.0131(12) 0.0033(13)
C9 0.0404(16) 0.0447(17) 0.0312(13) -0.0044(12) 0.0144(12) -0.0012(13)
C10 0.0375(15) 0.0340(15) 0.0367(14) -0.0070(11) 0.0123(12) 0.0042(13)
C11 0.0411(16) 0.0439(17) 0.0442(16) -0.0075(13) 0.0167(13) -0.0008(14)
C12 0.0557(19) 0.0405(17) 0.0440(16) -0.0010(13) 0.0112(15) 0.0147(15)
C13 0.074(2) 0.0324(17) 0.063(2) 0.0054(14) 0.0250(18) 0.0117(17)
C14 0.061(2) 0.0363(18) 0.084(2) 0.0007(17) 0.0131(19) -0.0074(16)
C15 0.0532(19) 0.0386(17) 0.0565(19) 0.0007(14) 0.0002(15) 0.0004(15)
C16 0.0475(19) 0.063(2) 0.079(2) -0.0159(17) 0.0249(17) 0.0062(17)
C17 0.0506(18) 0.0391(16) 0.0479(16) -0.0016(13) 0.0234(14) 0.0026(14)
C18 0.115(3) 0.069(2) 0.046(2) 0.0165(17) 0.021(2) -0.030(2)
C19 0.058(2) 0.070(2) 0.0454(17) 0.0023(16) 0.0092(16) -0.0102(18)
C20 0.094(3) 0.092(3) 0.087(3) -0.033(2) 0.052(2) 0.005(3)
C21 0.122(4) 0.053(2) 0.196(5) 0.050(3) 0.112(4) 0.041(3)

loop_
_atom_type_symbol
_atom_type_description
_atom_type_scat_dispersion_real
_atom_type_scat_dispersion_imag
_atom_type_scat_source
C C 0.0033 0.0016 'International Tables Vol C Tables 4.2.6.8 and 6.1.1.4'
H H 0.0000 0.0000 'International Tables Vol C Tables 4.2.6.8 and 6.1.1.4'
Li Li -0.0003 0.0001 'International Tables Vol C Tables 4.2.6.8 and 6.1.1.4'
N N 0.0061 0.0033 'International Tables Vol C Tables 4.2.6.8 and 6.1.1.4'
O O 0.0106 0.0060 'International Tables Vol C Tables 4.2.6.8 and 6.1.1.4'
P P 0.1023 0.0942 'International Tables Vol C Tables 4.2.6.8 and 6.1.1.4'

loop_
_geom_angle_atom_site_label_1
_geom_angle_atom_site_label_2
_geom_angle_atom_site_label_3
_geom_angle
_geom_angle_site_symmetry_3
O1 P1 N3 111.40(12) .
O1 P1 N4 109.82(13) .
N3 P1 N4 109.42(13) .
O1 P1 N2 114.49(12) .
N3 P1 N2 103.53(12) .
N4 P1 N2 107.92(13) .
P1 O1 Li1 168.9(2) .
C1 N1 C9 111.02(19) .
C1 N1 Li1 128.8(2) .
C9 N1 Li1 107.0(2) .
C1 N1 Li1 114.7(2) 3_676
C9 N1 Li1 115.8(2) 3_676
Li1 N1 Li1 75.6(2) 3_676
N1 C1 C2 109.7(2) .
N1 C1 C3 115.6(2) .
C2 C1 C3 108.4(2) .
N1 C1 H1 107.6 .
C2 C1 H1 107.6 .
C3 C1 H1 107.6 .
O1 Li1 N1 126.5(2) .
O1 Li1 N1 128.1(2) 3_676
N1 Li1 N1 104.4(2) 3_676
C16 N2 C17 114.3(2) .
C16 N2 P1 122.7(2) .
C17 N2 P1 118.02(19) .
C1 C2 H2A 109.5 .
C1 C2 H2B 109.5 .
H2A C2 H2B 109.5 .
C1 C2 H2C 109.5 .
H2A C2 H2C 109.5 .
H2B C2 H2C 109.5 .
C19 N3 C18 113.1(3) .
C19 N3 P1 119.5(2) .
C18 N3 P1 125.9(2) .
C4 C3 C8 117.4(2) .
C4 C3 C1 121.9(2) .
C8 C3 C1 120.7(2) .
C21 N4 C20 114.9(3) .
C21 N4 P1 122.5(3) .
C20 N4 P1 121.2(2) .
C5 C4 C3 121.1(2) .
C5 C4 H4 119.5 .
C3 C4 H4 119.5 .
C4 C5 C6 121.1(3) .
C4 C5 H5 119.5 .
C6 C5 H5 119.5 .
C7 C6 C5 118.6(3) .
C7 C6 H6 120.7 .
C5 C6 H6 120.7 .
C6 C7 C8 120.5(2) .
C6 C7 H7 119.7 .
C8 C7 H7 119.7 .
C7 C8 C3 121.3(3) .
C7 C8 H8 119.3 .
C3 C8 H8 119.3 .
N1 C9 C10 115.1(2) .
N1 C9 H9A 108.5 .
C10 C9 H9A 108.5 .
N1 C9 H9B 108.5 .
C10 C9 H9B 108.5 .
H9A C9 H9B 107.5 .
C15 C10 C11 116.9(3) .
C15 C10 C9 120.9(2) .
C11 C10 C9 122.1(2) .
C10 C11 C12 121.2(3) .
C10 C11 H11 119.4 .
C12 C11 H11 119.4 .
C13 C12 C11 120.5(3) .
C13 C12 H12 119.8 .
C11 C12 H12 119.8 .
C14 C13 C12 119.0(3) .
C14 C13 H13 120.5 .
C12 C13 H13 120.5 .
C13 C14 C15 120.5(3) .
C13 C14 H14 119.8 .
C15 C14 H14 119.8 .
C14 C15 C10 121.9(3) .
C14 C15 H15 119.0 .
C10 C15 H15 119.0 .
N2 C16 H16A 109.5 .
N2 C16 H16B 109.5 .
H16A C16 H16B 109.5 .
N2 C16 H16C 109.5 .
H16A C16 H16C 109.5 .
H16B C16 H16C 109.5 .
N2 C17 H17A 109.5 .
N2 C17 H17B 109.5 .
H17A C17 H17B 109.5 .
N2 C17 H17C 109.5 .
H17A C17 H17C 109.5 .
H17B C17 H17C 109.5 .
N3 C18 H18A 109.5 .
N3 C18 H18B 109.5 .
H18A C18 H18B 109.5 .
N3 C18 H18C 109.5 .
H18A C18 H18C 109.5 .
H18B C18 H18C 109.5 .
N3 C19 H19A 109.5 .
N3 C19 H19B 109.5 .
H19A C19 H19B 109.5 .
N3 C19 H19C 109.5 .
H19A C19 H19C 109.5 .
H19B C19 H19C 109.5 .
N4 C20 H20A 109.5 .
N4 C20 H20B 109.5 .
H20A C20 H20B 109.5 .
N4 C20 H20C 109.5 .
H20A C20 H20C 109.5 .
H20B C20 H20C 109.5 .
N4 C21 H21A 109.5 .
N4 C21 H21B 109.5 .
H21A C21 H21B 109.5 .
N4 C21 H21C 109.5 .
H21A C21 H21C 109.5 .
H21B C21 H21C 109.5 .

loop_
_geom_bond_atom_site_label_1
_geom_bond_atom_site_label_2
_geom_bond_distance
_geom_bond_site_symmetry_2
P1 O1 1.476(2) .
P1 N3 1.630(2) .
P1 N4 1.633(3) .
P1 N2 1.644(2) .
O1 Li1 1.837(5) .
N1 C1 1.451(3) .
N1 C9 1.456(3) .
N1 Li1 2.001(4) .
N1 Li1 2.014(5) 3_676
C1 C2 1.522(4) .
C1 C3 1.537(4) .
C1 H1 1.0000 .
Li1 N1 2.014(5) 3_676
N2 C16 1.445(4) .
N2 C17 1.460(3) .
C2 H2A 0.9800 .
C2 H2B 0.9800 .
C2 H2C 0.9800 .
N3 C19 1.454(4) .
N3 C18 1.458(4) .
C3 C4 1.393(4) .
C3 C8 1.392(3) .
N4 C21 1.444(4) .
N4 C20 1.484(5) .
C4 C5 1.379(4) .
C4 H4 0.9500 .
C5 C6 1.382(4) .
C5 H5 0.9500 .
C6 C7 1.380(4) .
C6 H6 0.9500 .
C7 C8 1.387(4) .
C7 H7 0.9500 .
C8 H8 0.9500 .
C9 C10 1.518(4) .
C9 H9A 0.9900 .
C9 H9B 0.9900 .
C10 C15 1.388(4) .
C10 C11 1.392(4) .
C11 C12 1.393(4) .
C11 H11 0.9500 .
C12 C13 1.378(4) .
C12 H12 0.9500 .
C13 C14 1.374(4) .
C13 H13 0.9500 .
C14 C15 1.382(4) .
C14 H14 0.9500 .
C15 H15 0.9500 .
C16 H16A 0.9800 .
C16 H16B 0.9800 .
C16 H16C 0.9800 .
C17 H17A 0.9800 .
C17 H17B 0.9800 .
C17 H17C 0.9800 .
C18 H18A 0.9800 .
C18 H18B 0.9800 .
C18 H18C 0.9800 .
C19 H19A 0.9800 .
C19 H19B 0.9800 .
C19 H19C 0.9800 .
C20 H20A 0.9800 .
C20 H20B 0.9800 .
C20 H20C 0.9800 .
C21 H21A 0.9800 .
C21 H21B 0.9800 .
C21 H21C 0.9800 .
